data_9017176
loop_
_publ_author_name
'Tait, K. T.'
'Hawthorne, F. C.'
'Wise, M. A.'

_publ_section_title
;
 The crystal chemistry of the graftonite-beusite minerals
 Notes: Sample B4
;
_journal_name_full 'The Canadian Mineralogist'
_journal_page_first 653
_journal_page_last 662
_journal_volume 51
_journal_year 2013
_chemical_compound_source 'Turkestan Range, Kyrgyzstan'
_chemical_formula_sum 'Ca0.2 Fe1.22 Mg0.24 Mn1.33 O8 P2 Zn0.01'
_chemical_name_mineral Beusite
_space_group_IT_number 14
_space_group_name_Hall '-P 2ybc'
_space_group_name_H-M_alt 'P 1 21/c 1'
_symmetry_space_group_name_H-M 'P 1 21/c 1'
_cell_angle_alpha 90
_cell_angle_beta 99.192
_cell_angle_gamma 90
_cell_length_a 8.775
_cell_length_b 11.437
_cell_length_c 6.133
_cell_volume 607.602
_cell_formula_units_Z 4
_database_code_amcsd 0020202
_exptl_crystal_density_diffrn 3.779
_cod_data_source_file inputs/fixed/downloads/07/07388.cif
_cod_data_source_block 07388
_cod_original_formula_sum 'Mn1.33 Ca.2 Fe1.22 Mg.24 Zn.01 P2 O8'
_cod_database_code 9017176

loop_
_space_group_symop_operation_xyz
x,y,z
x,1/2-y,1/2+z
-x,1/2+y,1/2-z
-x,-y,-z

loop_
_atom_site_label
_atom_site_fract_x
_atom_site_fract_y
_atom_site_fract_z
_atom_site_occupancy
_atom_site_U_iso_or_equiv
Mn(1) 0.94419 0.11872 0.84167 0.80000 0.01730
Ca(1) 0.94419 0.11872 0.84167 0.20000 0.01730
Fe(2) 0.71860 0.07877 0.32887 0.75000 0.01930
Mg(2) 0.71860 0.07877 0.32887 0.24000 0.01930
Zn(2) 0.71860 0.07877 0.32887 0.01000 0.01930
Fe(3) 0.36230 0.19145 0.12731 0.47000 0.01240
Mn(3) 0.36230 0.19145 0.12731 0.53000 0.01240
P(1) 0.09188 0.13604 0.39410 1.00000 0.01020
P(2) 0.60403 0.08825 0.80690 1.00000 0.00980
O(1) 0.07680 0.06789 0.17640 1.00000 0.01540
O(2) 0.47770 0.17730 0.82920 1.00000 0.01390
O(3) 0.94020 0.19900 0.41310 1.00000 0.02050
O(4) 0.69540 0.12600 0.62580 1.00000 0.01420
O(5) 0.21840 0.22800 0.37970 1.00000 0.01930
O(6) 0.72670 0.08680 0.01590 1.00000 0.01460
O(7) 0.13450 0.06120 0.59980 1.00000 0.01890
O(8) 0.53320 -0.03490 0.76060 1.00000 0.01390

loop_
_cod_related_entry_id
_cod_related_entry_database
_cod_related_entry_code
1 AMCSD 0020202
